data_1541004
loop_
_publ_author_name
'Stahl, R.'
'Jacobs, H.'

_publ_section_title
;
 Synthese und Kristallstruktur von Sr2 Zn (O H)6 und Ba2 Zn (O H)6
;
_journal_name_full 'Zeitschrift fuer Anorganische und Allgemeine Chemie'
_journal_page_first 17
_journal_page_last 20
_journal_volume 624
_journal_year 1998
_chemical_formula_sum 'H6 O6 Sr2 Zn'
_chemical_name_systematic 'Sr2 Zn (O H)6'
_space_group_IT_number 14
_symmetry_space_group_name_Hall '-P 2yn'
_symmetry_space_group_name_H-M 'P 1 21/n 1'
_cell_angle_alpha 90
_cell_angle_beta 91.23
_cell_angle_gamma 90
_cell_formula_units_Z 2
_cell_length_a 5.794
_cell_length_b 6.16
_cell_length_c 8.141
_cell_volume 290.494
_citation_journal_id_ASTM ZAACAB
_cod_data_source_file Stahl_ZAACAB_1998_1825.cif
_cod_data_source_block H6O6Sr2Zn1
_cod_original_cell_volume 290.4938
_cod_original_sg_symbol_Hall '-P 2ybc (x-z,y,z)'
_cod_original_formula_sum 'H6 O6 Sr2 Zn1'
_cod_database_code 1541004

loop_
_symmetry_equiv_pos_as_xyz
x,y,z
-x+1/2,y+1/2,-z+1/2
-x,-y,-z
x-1/2,-y-1/2,z-1/2

loop_
_atom_site_label
_atom_site_type_symbol
_atom_site_fract_x
_atom_site_fract_y
_atom_site_fract_z
_atom_site_occupancy
_atom_site_U_iso_or_equiv
Zn1 Zn+2 0 0 0.5 1 0.0
O1 O-2 0.1101 0.0312 0.7462 1 0.0
O3 O-2 0.677 0.2039 0.555 1 0.0
H1 H+1 0.94 0.1 0.19 1 0.0
H2 H+1 0.76 0.21 0.006 1 0.0
O2 O-2 0.6684 0.2166 0.9473 1 0.0
Sr1 Sr+2 0.467 0.07537 0.24977 1 0.0
H3 H+1 0.19 0.21 0.023 1 0.0
